data_4509501
loop_
_publ_author_name
'Boldog, Ishtvan'
'Daran, Jean-Claude'
'Chernega, Alexander N.'
'Rusanov, Eduard B.'
'Krautscheid, Harald'
'Domasevitch, Konstantin V.'

_publ_section_title
;
 Hydrogen Bonding Patterns and Supramolecular Structure of
 4,4&#x2032;-Bipyrazolium Salts
;
_journal_issue 6
_journal_name_full 'Crystal Growth &amp; Design'
_journal_page_first 2895
_journal_paper_doi 10.1021/cg9002109
_journal_volume 9
_journal_year 2009
_chemical_formula_moiety 'C6 H8 N4, 2(I)'
_chemical_formula_sum 'C6 H8 I2 N4'
_chemical_formula_weight 389.96
_chemical_name_systematic
; 
4,4'-bipyrazolium iodide 
;
_space_group_IT_number 12
_space_group_name_Hall '-C 2y'
_symmetry_cell_setting monoclinic
_symmetry_Int_Tables_number 12
_symmetry_space_group_name_Hall '-C 2y'
_symmetry_space_group_name_H-M 'C 1 2/m 1'
_atom_sites_solution_hydrogens difmap
_atom_sites_solution_primary direct
_atom_sites_solution_secondary difmap
_audit_creation_method SHELXL-97
_cell_angle_alpha 90.00
_cell_angle_beta 108.97(3)
_cell_angle_gamma 90.00
_cell_formula_units_Z 2
_cell_length_a 13.820(3)
_cell_length_b 7.5210(15)
_cell_length_c 5.2320(10)
_cell_measurement_reflns_used 22
_cell_measurement_temperature 293(2)
_cell_measurement_theta_max 18.9
_cell_measurement_theta_min 11.2
_cell_volume 514.3(2)
_computing_cell_refinement 'Stoe DIF4'
_computing_data_collection 'Stoe DIF4'
_computing_data_reduction 'Stoe REDU4'
_computing_molecular_graphics 'Diamond 2.1c (Brandenburg, 1999)'
_computing_publication_material 'SHELXL-97 (Sheldrick, 1997)'
_computing_structure_refinement 'SHELXL-97 (Sheldrick, 1997)'
_computing_structure_solution 'SHELXS-97 (Sheldrick, 1990)'
_diffrn_ambient_temperature 293(2)
_diffrn_measured_fraction_theta_full 1.000
_diffrn_measured_fraction_theta_max 1.000
_diffrn_measurement_device_type 'Stoe Stadi 4'
_diffrn_measurement_method 'non-profiled \w-2\q scans'
_diffrn_radiation_monochromator graphite
_diffrn_radiation_source 'fine-focus sealed tube'
_diffrn_radiation_type MoK\a
_diffrn_radiation_wavelength 0.71073
_diffrn_reflns_av_R_equivalents 0.0123
_diffrn_reflns_av_sigmaI/netI 0.0129
_diffrn_reflns_limit_h_max 17
_diffrn_reflns_limit_h_min -17
_diffrn_reflns_limit_k_max 9
_diffrn_reflns_limit_k_min -9
_diffrn_reflns_limit_l_max 6
_diffrn_reflns_limit_l_min -6
_diffrn_reflns_number 1214
_diffrn_reflns_theta_full 26.98
_diffrn_reflns_theta_max 26.98
_diffrn_reflns_theta_min 3.12
_diffrn_standards_decay_% 0
_diffrn_standards_interval_time 120
_diffrn_standards_number 3
_exptl_absorpt_coefficient_mu 6.072
_exptl_absorpt_correction_T_max 0.58007
_exptl_absorpt_correction_T_min 0.45701
_exptl_absorpt_correction_type psi-scan
_exptl_absorpt_process_details '(North et al., 1968)'
_exptl_crystal_colour 'light yellow'
_exptl_crystal_density_diffrn 2.518
_exptl_crystal_density_method 'not measured'
_exptl_crystal_description blocks
_exptl_crystal_F_000 356
_exptl_crystal_size_max 0.13
_exptl_crystal_size_mid 0.12
_exptl_crystal_size_min 0.09
_refine_diff_density_max 1.302
_refine_diff_density_min -1.857
_refine_diff_density_rms 0.186
_refine_ls_extinction_coef 0.046(4)
_refine_ls_extinction_expression Fc^*^=kFc[1+0.001xFc^2^\l^3^/sin(2\q)]^-1/4^
_refine_ls_extinction_method SHELXL
_refine_ls_goodness_of_fit_ref 1.240
_refine_ls_hydrogen_treatment refall
_refine_ls_matrix_type full
_refine_ls_number_parameters 40
_refine_ls_number_reflns 607
_refine_ls_number_restraints 0
_refine_ls_restrained_S_all 1.240
_refine_ls_R_factor_all 0.0319
_refine_ls_R_factor_gt 0.0314
_refine_ls_shift/su_max 0.000
_refine_ls_shift/su_mean 0.000
_refine_ls_structure_factor_coef Fsqd
_refine_ls_weighting_details 'w=1/[\s^2^(Fo^2^)+(0.0559P)^2^+1.0603P] where P=(Fo^2^+2Fc^2^)/3'
_refine_ls_weighting_scheme calc
_refine_ls_wR_factor_gt 0.0857
_refine_ls_wR_factor_ref 0.0860
_reflns_number_gt 596
_reflns_number_total 607
_reflns_threshold_expression >2sigma(I)
_cod_data_source_file cg9002109sup1.cif
_cod_data_source_block (2)
_cod_depositor_comments
;
The following automatic conversions were performed:

'_refine_ls_weighting_scheme' value 'calc
w=1/[\s^2^(Fo^2^)+(0.0559P)^2^+1.0603P] where P=(Fo^2^+2Fc^2^)/3' was
changed to 'calc'. New tag '_refine_ls_weighting_details' was
created. The value of the new tag was set to
'w=1/[\s^2^(Fo^2^)+(0.0559P)^2^+1.0603P] where P=(Fo^2^+2Fc^2^)/3'.

Automatic conversion script
Id: cif_fix_values 3143 2015-03-26 13:38:13Z robertas 
;
_cod_original_sg_symbol_H-M C2/m
_cod_database_code 4509501

loop_
_symmetry_equiv_pos_as_xyz
'x, y, z'
'-x, y, -z'
'x+1/2, y+1/2, z'
'-x+1/2, y+1/2, -z'
'-x, -y, -z'
'x, -y, z'
'-x+1/2, -y+1/2, -z'
'x+1/2, -y+1/2, z'

loop_
_atom_site_label
_atom_site_type_symbol
_atom_site_fract_x
_atom_site_fract_y
_atom_site_fract_z
_atom_site_U_iso_or_equiv
_atom_site_adp_type
_atom_site_occupancy
_atom_site_calc_flag
_atom_site_refinement_flags
I1 I 0.16011(3) 0.0000 0.35792(7) 0.0403(3) Uani 1 d S
N1 N 0.1426(3) 0.4112(6) 0.0283(7) 0.0431(9) Uani 1 d .
H1A H 0.184(6) 0.341(12) 0.157(14) 0.07(2) Uiso 1 d .
C1 C 0.0790(3) 0.3524(6) -0.2062(9) 0.0395(9) Uani 1 d .
H1B H 0.062(5) 0.230(11) -0.238(13) 0.050(16) Uiso 1 d .
C2 C 0.0368(4) 0.5000 -0.3623(12) 0.0333(11) Uani 1 d S

loop_
_atom_site_aniso_label
_atom_site_aniso_U_11
_atom_site_aniso_U_22
_atom_site_aniso_U_33
_atom_site_aniso_U_23
_atom_site_aniso_U_13
_atom_site_aniso_U_12
I1 0.0461(4) 0.0315(4) 0.0375(4) 0.000 0.0054(2) 0.000
N1 0.0443(19) 0.046(2) 0.0333(17) 0.0018(17) 0.0051(15) 0.0048(17)
C1 0.043(2) 0.034(2) 0.039(2) 0.0005(19) 0.0095(17) 0.0046(18)
C2 0.033(2) 0.031(3) 0.038(3) 0.000 0.013(2) 0.000

loop_
_atom_type_symbol
_atom_type_description
_atom_type_scat_dispersion_real
_atom_type_scat_dispersion_imag
_atom_type_scat_source
C C 0.0033 0.0016 'International Tables Vol C Tables 4.2.6.8 and 6.1.1.4'
H H 0.0000 0.0000 'International Tables Vol C Tables 4.2.6.8 and 6.1.1.4'
N N 0.0061 0.0033 'International Tables Vol C Tables 4.2.6.8 and 6.1.1.4'
I I -0.4742 1.8119 'International Tables Vol C Tables 4.2.6.8 and 6.1.1.4'

loop_
_geom_angle_atom_site_label_1
_geom_angle_atom_site_label_2
_geom_angle_atom_site_label_3
_geom_angle
_geom_angle_site_symmetry_1
_geom_angle_site_symmetry_3
C1 N1 N1 109.4(3) . 6_565
C1 N1 H1A 124(5) . .
N1 N1 H1A 126(5) 6_565 .
N1 C1 C2 107.6(4) . .
N1 C1 H1B 122(4) . .
C2 C1 H1B 130(4) . .
C1 C2 C1 106.1(5) 6_565 .
C1 C2 C2 126.9(3) 6_565 2_554
C1 C2 C2 126.9(3) . 2_554

loop_
_geom_bond_atom_site_label_1
_geom_bond_atom_site_label_2
_geom_bond_distance
_geom_bond_site_symmetry_2
N1 C1 1.332(6) .
N1 N1 1.336(9) 6_565
N1 H1A 0.90(8) .
C1 C2 1.389(6) .
C1 H1B 0.95(8) .
C2 C2 1.469(12) 2_554

loop_
_geom_hbond_atom_site_label_D
_geom_hbond_atom_site_label_H
_geom_hbond_atom_site_label_A
_geom_hbond_distance_DH
_geom_hbond_distance_HA
_geom_hbond_distance_DA
_geom_hbond_angle_DHA
_geom_hbond_site_symmetry_A
N1 H1A I1 0.90(8) 2.83(9) 3.510(5) 133(7) .
N1 H1A I1 0.90(8) 2.99(8) 3.535(4) 120(7) 7_556
